data_1512601
loop_
_publ_author_name
'Chen, Ming'
'Sun, Ning'
'Liu, Yuanhong'

_publ_section_title
;
 Environmentally Benign Synthesis of Indeno[1,2-b]quinolines via an
 Intramolecular Povarov Reaction.
;
_journal_issue 21
_journal_name_full 'Organic letters'
_journal_page_first 5574
_journal_page_last 5577
_journal_paper_doi 10.1021/ol402775k
_journal_volume 15
_journal_year 2013
_chemical_formula_sum 'C25 H21 N O3'
_chemical_formula_weight 383.43
_chemical_name_systematic
; 
 ? 
;
_space_group_IT_number 2
_symmetry_cell_setting triclinic
_symmetry_space_group_name_Hall '-P 1'
_symmetry_space_group_name_H-M 'P -1'
_atom_sites_solution_hydrogens geom
_atom_sites_solution_primary direct
_atom_sites_solution_secondary difmap
_audit_creation_method SHELXL-97
_cell_angle_alpha 113.129(3)
_cell_angle_beta 102.038(3)
_cell_angle_gamma 98.322(3)
_cell_formula_units_Z 2
_cell_length_a 8.0687(12)
_cell_length_b 11.5041(17)
_cell_length_c 12.1379(17)
_cell_measurement_reflns_used 2095
_cell_measurement_temperature 293(2)
_cell_measurement_theta_max 56.053
_cell_measurement_theta_min 5.334
_cell_volume 980.6(2)
_computing_cell_refinement 'Bruker SMART'
_computing_data_collection 'Bruker SMART'
_computing_data_reduction 'Bruker SHELXTL'
_computing_molecular_graphics 'Bruker SHELXTL'
_computing_publication_material 'Bruker SHELXTL'
_computing_structure_refinement 'SHELXL-97 (Sheldrick, 1997)'
_computing_structure_solution 'SHELXS-97 (Sheldrick, 1990)'
_diffrn_ambient_temperature 293(2)
_diffrn_measured_fraction_theta_full 0.999
_diffrn_measured_fraction_theta_max 0.999
_diffrn_measurement_device_type 'CCD area detector'
_diffrn_measurement_method 'phi and omega scans'
_diffrn_radiation_monochromator graphite
_diffrn_radiation_source 'fine-focus sealed tube'
_diffrn_radiation_type MoK\a
_diffrn_radiation_wavelength 0.71073
_diffrn_reflns_av_R_equivalents 0.0237
_diffrn_reflns_av_sigmaI/netI 0.0387
_diffrn_reflns_limit_h_max 9
_diffrn_reflns_limit_h_min -8
_diffrn_reflns_limit_k_max 14
_diffrn_reflns_limit_k_min -13
_diffrn_reflns_limit_l_max 9
_diffrn_reflns_limit_l_min -14
_diffrn_reflns_number 5985
_diffrn_reflns_theta_full 26.00
_diffrn_reflns_theta_max 26.00
_diffrn_reflns_theta_min 1.91
_exptl_absorpt_coefficient_mu 0.085
_exptl_absorpt_correction_T_max 1.00000
_exptl_absorpt_correction_T_min 0.45443
_exptl_absorpt_correction_type empirical
_exptl_absorpt_process_details sadabs
_exptl_crystal_colour colorless
_exptl_crystal_density_diffrn 1.299
_exptl_crystal_density_method 'not measured'
_exptl_crystal_description prismatic
_exptl_crystal_F_000 404
_exptl_crystal_size_max 0.231
_exptl_crystal_size_mid 0.156
_exptl_crystal_size_min 0.121
_refine_diff_density_max 0.227
_refine_diff_density_min -0.230
_refine_diff_density_rms 0.054
_refine_ls_extinction_method none
_refine_ls_goodness_of_fit_ref 1.044
_refine_ls_hydrogen_treatment constr
_refine_ls_matrix_type full
_refine_ls_number_parameters 265
_refine_ls_number_reflns 3841
_refine_ls_number_restraints 0
_refine_ls_restrained_S_all 1.044
_refine_ls_R_factor_all 0.0622
_refine_ls_R_factor_gt 0.0493
_refine_ls_shift/su_max 0.000
_refine_ls_shift/su_mean 0.000
_refine_ls_structure_factor_coef Fsqd
_refine_ls_weighting_details 'calc w=1/[\s^2^(Fo^2^)+(0.0797P)^2^+0.0816P] where P=(Fo^2^+2Fc^2^)/3'
_refine_ls_weighting_scheme calc
_refine_ls_wR_factor_gt 0.1313
_refine_ls_wR_factor_ref 0.1445
_reflns_number_gt 2937
_reflns_number_total 3841
_reflns_threshold_expression >2sigma(I)
_cod_data_source_file ol402775k_si_003.cif
_cod_data_source_block cd213235
_cod_depositor_comments
;
The following automatic conversions were performed:

'_symmetry_cell_setting' value 'Triclinic' changed to 'triclinic'
according to /home/saulius/struct/CIF-dictionaries/cif_core.dic
dictionary named 'cif_core.dic' version 2.4.2 from 2011-04-26.

Automatic conversion script
Id: cif_fix_values 1891 2012-01-12 08:04:46Z andrius 
;
_cod_original_sg_symbol_H-M P-1
_cod_database_code 1512601

loop_
_symmetry_equiv_pos_as_xyz
'x, y, z'
'-x, -y, -z'

loop_
_atom_site_label
_atom_site_type_symbol
_atom_site_fract_x
_atom_site_fract_y
_atom_site_fract_z
_atom_site_U_iso_or_equiv
_atom_site_adp_type
_atom_site_occupancy
_atom_site_symmetry_multiplicity
_atom_site_calc_flag
_atom_site_refinement_flags
N1 N 0.81743(17) 0.78760(12) 0.12853(11) 0.0494(3) Uani 1 1 d .
O1 O 0.23076(15) 0.56731(13) 0.05953(11) 0.0655(3) Uani 1 1 d .
O2 O 0.32461(16) 0.52902(12) 0.26262(11) 0.0641(3) Uani 1 1 d .
O3 O 0.66444(15) 0.61599(11) 0.41086(10) 0.0593(3) Uani 1 1 d .
C1 C 1.1280(2) 0.89068(15) 0.16964(14) 0.0503(4) Uani 1 1 d .
C2 C 1.1294(2) 0.92429(16) 0.07197(16) 0.0592(4) Uani 1 1 d .
H2 H 1.0272 0.9027 0.0081 0.071 Uiso 1 1 calc R
C3 C 1.2853(3) 0.99023(19) 0.07166(17) 0.0724(5) Uani 1 1 d .
H3 H 1.2888 1.0151 0.0078 0.087 Uiso 1 1 calc R
C4 C 1.4362(3) 1.0197(2) 0.16532(19) 0.0794(6) Uani 1 1 d .
H4 H 1.5406 1.0643 0.1636 0.095 Uiso 1 1 calc R
C5 C 1.4365(2) 0.98470(19) 0.26207(17) 0.0703(5) Uani 1 1 d .
H5 H 1.5398 1.0043 0.3243 0.084 Uiso 1 1 calc R
C6 C 1.2805(2) 0.92019(16) 0.26422(15) 0.0551(4) Uani 1 1 d .
C7 C 1.2414(2) 0.87168(17) 0.35721(15) 0.0567(4) Uani 1 1 d .
H7A H 1.3039 0.8065 0.3600 0.068 Uiso 1 1 calc R
H7B H 1.2726 0.9429 0.4405 0.068 Uiso 1 1 calc R
C8 C 1.0472(2) 0.81339(14) 0.30688(13) 0.0471(4) Uani 1 1 d .
C9 C 0.9815(2) 0.82511(14) 0.19511(13) 0.0464(4) Uani 1 1 d .
C10 C 0.9346(2) 0.75789(14) 0.35300(13) 0.0457(4) Uani 1 1 d .
C11 C 0.7542(2) 0.71072(13) 0.28132(12) 0.0443(3) Uani 1 1 d .
C12 C 0.7020(2) 0.72782(14) 0.16974(13) 0.0466(4) Uani 1 1 d .
C13 C 0.5266(2) 0.68251(15) 0.09566(14) 0.0513(4) Uani 1 1 d .
H13 H 0.4949 0.6976 0.0252 0.062 Uiso 1 1 calc R
C14 C 0.4023(2) 0.61700(15) 0.12511(14) 0.0518(4) Uani 1 1 d .
C15 C 0.4511(2) 0.59503(15) 0.23323(14) 0.0511(4) Uani 1 1 d .
C16 C 0.6202(2) 0.64220(15) 0.30953(13) 0.0471(4) Uani 1 1 d .
C17 C 1.00747(19) 0.75083(14) 0.47309(13) 0.0457(4) Uani 1 1 d .
C18 C 1.0892(2) 0.65438(16) 0.47550(15) 0.0566(4) Uani 1 1 d .
H18 H 1.0983 0.5922 0.4013 0.068 Uiso 1 1 calc R
C19 C 1.1579(2) 0.64933(18) 0.58730(18) 0.0648(5) Uani 1 1 d .
H19 H 1.2116 0.5832 0.5878 0.078 Uiso 1 1 calc R
C20 C 1.1473(2) 0.74060(19) 0.69672(16) 0.0663(5) Uani 1 1 d .
H20 H 1.1912 0.7358 0.7716 0.080 Uiso 1 1 calc R
C21 C 1.0721(3) 0.8389(2) 0.69593(16) 0.0782(6) Uani 1 1 d .
H21 H 1.0670 0.9026 0.7708 0.094 Uiso 1 1 calc R
C22 C 1.0037(3) 0.84446(18) 0.58526(15) 0.0686(5) Uani 1 1 d .
H22 H 0.9540 0.9128 0.5861 0.082 Uiso 1 1 calc R
C23 C 0.1753(2) 0.58000(19) -0.05314(16) 0.0655(5) Uani 1 1 d .
H23A H 0.1914 0.6708 -0.0344 0.098 Uiso 1 1 calc R
H23B H 0.0537 0.5356 -0.0937 0.098 Uiso 1 1 calc R
H23C H 0.2432 0.5421 -0.1076 0.098 Uiso 1 1 calc R
C24 C 0.2947(3) 0.39165(19) 0.20200(18) 0.0760(6) Uani 1 1 d .
H24A H 0.2581 0.3623 0.1129 0.114 Uiso 1 1 calc R
H24B H 0.2049 0.3520 0.2264 0.114 Uiso 1 1 calc R
H24C H 0.4008 0.3674 0.2255 0.114 Uiso 1 1 calc R
C25 C 0.5915(3) 0.6793(3) 0.50968(18) 0.0924(7) Uani 1 1 d .
H25A H 0.5960 0.7673 0.5213 0.139 Uiso 1 1 calc R
H25B H 0.6576 0.6804 0.5858 0.139 Uiso 1 1 calc R
H25C H 0.4720 0.6327 0.4883 0.139 Uiso 1 1 calc R

loop_
_atom_site_aniso_label
_atom_site_aniso_U_11
_atom_site_aniso_U_22
_atom_site_aniso_U_33
_atom_site_aniso_U_23
_atom_site_aniso_U_13
_atom_site_aniso_U_12
N1 0.0550(8) 0.0506(7) 0.0442(7) 0.0239(6) 0.0149(6) 0.0081(6)
O1 0.0508(7) 0.0838(8) 0.0619(7) 0.0372(6) 0.0124(5) 0.0071(6)
O2 0.0615(8) 0.0746(8) 0.0631(7) 0.0326(6) 0.0322(6) 0.0100(6)
O3 0.0631(7) 0.0774(8) 0.0573(7) 0.0438(6) 0.0257(5) 0.0222(6)
C1 0.0578(10) 0.0452(8) 0.0480(8) 0.0189(6) 0.0204(7) 0.0099(7)
C2 0.0673(11) 0.0582(10) 0.0547(9) 0.0273(8) 0.0233(8) 0.0076(8)
C3 0.0787(14) 0.0776(12) 0.0633(11) 0.0346(9) 0.0299(10) 0.0019(10)
C4 0.0697(13) 0.0872(14) 0.0758(13) 0.0340(11) 0.0304(10) -0.0049(10)
C5 0.0550(11) 0.0812(13) 0.0661(11) 0.0272(10) 0.0183(8) 0.0056(9)
C6 0.0558(10) 0.0550(9) 0.0539(9) 0.0208(7) 0.0221(7) 0.0119(7)
C7 0.0546(10) 0.0646(10) 0.0537(9) 0.0276(8) 0.0170(7) 0.0160(8)
C8 0.0522(9) 0.0465(8) 0.0442(8) 0.0199(6) 0.0154(6) 0.0148(7)
C9 0.0539(9) 0.0427(8) 0.0433(8) 0.0182(6) 0.0172(7) 0.0111(7)
C10 0.0567(9) 0.0417(7) 0.0420(7) 0.0178(6) 0.0185(7) 0.0180(7)
C11 0.0526(9) 0.0425(8) 0.0405(7) 0.0182(6) 0.0176(6) 0.0145(6)
C12 0.0552(9) 0.0447(8) 0.0427(8) 0.0202(6) 0.0175(7) 0.0129(7)
C13 0.0554(10) 0.0561(9) 0.0440(8) 0.0248(7) 0.0137(7) 0.0113(7)
C14 0.0506(9) 0.0551(9) 0.0476(8) 0.0206(7) 0.0153(7) 0.0117(7)
C15 0.0556(10) 0.0539(9) 0.0499(8) 0.0241(7) 0.0252(7) 0.0133(7)
C16 0.0580(10) 0.0486(8) 0.0436(8) 0.0235(6) 0.0224(7) 0.0187(7)
C17 0.0472(9) 0.0482(8) 0.0452(8) 0.0235(6) 0.0147(6) 0.0119(6)
C18 0.0619(11) 0.0578(10) 0.0592(9) 0.0293(8) 0.0224(8) 0.0235(8)
C19 0.0596(11) 0.0699(11) 0.0813(12) 0.0493(10) 0.0173(9) 0.0216(9)
C20 0.0637(11) 0.0835(13) 0.0559(10) 0.0436(10) 0.0074(8) 0.0072(9)
C21 0.1043(17) 0.0840(13) 0.0451(9) 0.0253(9) 0.0197(9) 0.0315(12)
C22 0.0967(15) 0.0642(11) 0.0480(9) 0.0223(8) 0.0194(9) 0.0382(10)
C23 0.0589(11) 0.0771(12) 0.0572(10) 0.0303(9) 0.0107(8) 0.0142(9)
C24 0.0839(14) 0.0748(13) 0.0710(12) 0.0384(10) 0.0256(10) 0.0012(10)
C25 0.0913(16) 0.149(2) 0.0555(11) 0.0512(13) 0.0385(11) 0.0406(15)

loop_
_atom_type_symbol
_atom_type_description
_atom_type_scat_dispersion_real
_atom_type_scat_dispersion_imag
_atom_type_scat_source
C C 0.0033 0.0016 'International Tables Vol C Tables 4.2.6.8 and 6.1.1.4'
H H 0.0000 0.0000 'International Tables Vol C Tables 4.2.6.8 and 6.1.1.4'
N N 0.0061 0.0033 'International Tables Vol C Tables 4.2.6.8 and 6.1.1.4'
O O 0.0106 0.0060 'International Tables Vol C Tables 4.2.6.8 and 6.1.1.4'

loop_
_geom_angle_atom_site_label_1
_geom_angle_atom_site_label_2
_geom_angle_atom_site_label_3
_geom_angle
C9 N1 C12 116.02(12)
C14 O1 C23 117.50(13)
C15 O2 C24 113.92(13)
C16 O3 C25 115.24(14)
C2 C1 C6 121.29(15)
C2 C1 C9 129.74(15)
C6 C1 C9 108.96(13)
C3 C2 C1 118.42(17)
C3 C2 H2 120.8
C1 C2 H2 120.8
C2 C3 C4 120.33(17)
C2 C3 H3 119.8
C4 C3 H3 119.8
C3 C4 C5 121.65(18)
C3 C4 H4 119.2
C5 C4 H4 119.2
C6 C5 C4 118.48(18)
C6 C5 H5 120.8
C4 C5 H5 120.8
C5 C6 C1 119.82(16)
C5 C6 C7 130.09(16)
C1 C6 C7 110.10(14)
C8 C7 C6 103.11(13)
C8 C7 H7A 111.1
C6 C7 H7A 111.1
C8 C7 H7B 111.1
C6 C7 H7B 111.1
H7A C7 H7B 109.1
C10 C8 C9 119.76(14)
C10 C8 C7 130.66(14)
C9 C8 C7 109.56(13)
N1 C9 C8 125.78(14)
N1 C9 C1 125.93(13)
C8 C9 C1 108.25(13)
C8 C10 C11 116.81(13)
C8 C10 C17 118.34(14)
C11 C10 C17 124.85(13)
C16 C11 C10 124.90(13)
C16 C11 C12 116.26(13)
C10 C11 C12 118.80(13)
N1 C12 C13 116.23(13)
N1 C12 C11 122.77(14)
C13 C12 C11 121.00(14)
C14 C13 C12 121.10(14)
C14 C13 H13 119.4
C12 C13 H13 119.4
O1 C14 C13 126.07(14)
O1 C14 C15 114.72(14)
C13 C14 C15 119.21(14)
C16 C15 O2 120.27(14)
C16 C15 C14 120.83(14)
O2 C15 C14 118.87(14)
O3 C16 C15 119.49(13)
O3 C16 C11 118.85(13)
C15 C16 C11 121.53(13)
C22 C17 C18 118.01(14)
C22 C17 C10 121.00(13)
C18 C17 C10 120.89(13)
C17 C18 C19 120.51(15)
C17 C18 H18 119.7
C19 C18 H18 119.7
C20 C19 C18 120.36(16)
C20 C19 H19 119.8
C18 C19 H19 119.8
C19 C20 C21 119.60(16)
C19 C20 H20 120.2
C21 C20 H20 120.2
C20 C21 C22 120.29(17)
C20 C21 H21 119.9
C22 C21 H21 119.9
C21 C22 C17 121.14(16)
C21 C22 H22 119.4
C17 C22 H22 119.4
O1 C23 H23A 109.5
O1 C23 H23B 109.5
H23A C23 H23B 109.5
O1 C23 H23C 109.5
H23A C23 H23C 109.5
H23B C23 H23C 109.5
O2 C24 H24A 109.5
O2 C24 H24B 109.5
H24A C24 H24B 109.5
O2 C24 H24C 109.5
H24A C24 H24C 109.5
H24B C24 H24C 109.5
O3 C25 H25A 109.5
O3 C25 H25B 109.5
H25A C25 H25B 109.5
O3 C25 H25C 109.5
H25A C25 H25C 109.5
H25B C25 H25C 109.5

loop_
_geom_bond_atom_site_label_1
_geom_bond_atom_site_label_2
_geom_bond_distance
N1 C9 1.306(2)
N1 C12 1.3676(19)
O1 C14 1.353(2)
O1 C23 1.4186(19)
O2 C15 1.3733(18)
O2 C24 1.414(2)
O3 C16 1.3677(17)
O3 C25 1.431(2)
C1 C2 1.385(2)
C1 C6 1.389(2)
C1 C9 1.463(2)
C2 C3 1.373(3)
C2 H2 0.9300
C3 C4 1.375(3)
C3 H3 0.9300
C4 C5 1.383(3)
C4 H4 0.9300
C5 C6 1.377(2)
C5 H5 0.9300
C6 C7 1.509(2)
C7 C8 1.501(2)
C7 H7A 0.9700
C7 H7B 0.9700
C8 C10 1.368(2)
C8 C9 1.416(2)
C10 C11 1.429(2)
C10 C17 1.492(2)
C11 C16 1.424(2)
C11 C12 1.430(2)
C12 C13 1.404(2)
C13 C14 1.358(2)
C13 H13 0.9300
C14 C15 1.420(2)
C15 C16 1.370(2)
C17 C22 1.375(2)
C17 C18 1.377(2)
C18 C19 1.382(2)
C18 H18 0.9300
C19 C20 1.361(3)
C19 H19 0.9300
C20 C21 1.361(3)
C20 H20 0.9300
C21 C22 1.372(2)
C21 H21 0.9300
C22 H22 0.9300
C23 H23A 0.9600
C23 H23B 0.9600
C23 H23C 0.9600
C24 H24A 0.9600
C24 H24B 0.9600
C24 H24C 0.9600
C25 H25A 0.9600
C25 H25B 0.9600
C25 H25C 0.9600

loop_
_geom_torsion_atom_site_label_1
_geom_torsion_atom_site_label_2
_geom_torsion_atom_site_label_3
_geom_torsion_atom_site_label_4
_geom_torsion
C6 C1 C2 C3 -1.3(3)
C9 C1 C2 C3 177.76(16)
C1 C2 C3 C4 1.1(3)
C2 C3 C4 C5 -0.1(3)
C3 C4 C5 C6 -0.8(3)
C4 C5 C6 C1 0.7(3)
C4 C5 C6 C7 -179.45(17)
C2 C1 C6 C5 0.4(2)
C9 C1 C6 C5 -178.84(15)
C2 C1 C6 C7 -179.53(14)
C9 C1 C6 C7 1.26(18)
C5 C6 C7 C8 178.79(17)
C1 C6 C7 C8 -1.33(17)
C6 C7 C8 C10 -177.48(15)
C6 C7 C8 C9 0.91(16)
C12 N1 C9 C8 -2.4(2)
C12 N1 C9 C1 179.96(13)
C10 C8 C9 N1 0.4(2)
C7 C8 C9 N1 -178.18(14)
C10 C8 C9 C1 178.38(13)
C7 C8 C9 C1 -0.21(17)
C2 C1 C9 N1 -1.8(3)
C6 C1 C9 N1 177.31(14)
C2 C1 C9 C8 -179.78(15)
C6 C1 C9 C8 -0.65(17)
C9 C8 C10 C11 1.8(2)
C7 C8 C10 C11 -179.90(14)
C9 C8 C10 C17 -178.14(12)
C7 C8 C10 C17 0.1(2)
C8 C10 C11 C16 175.43(13)
C17 C10 C11 C16 -4.6(2)
C8 C10 C11 C12 -2.0(2)
C17 C10 C11 C12 178.00(12)
C9 N1 C12 C13 -177.47(13)
C9 N1 C12 C11 2.2(2)
C16 C11 C12 N1 -177.67(13)
C10 C11 C12 N1 0.0(2)
C16 C11 C12 C13 2.0(2)
C10 C11 C12 C13 179.60(13)
N1 C12 C13 C14 177.27(13)
C11 C12 C13 C14 -2.4(2)
C23 O1 C14 C13 2.5(2)
C23 O1 C14 C15 -176.80(14)
C12 C13 C14 O1 -178.84(14)
C12 C13 C14 C15 0.5(2)
C24 O2 C15 C16 -95.77(18)
C24 O2 C15 C14 86.26(19)
O1 C14 C15 C16 -178.78(14)
C13 C14 C15 C16 1.8(2)
O1 C14 C15 O2 -0.8(2)
C13 C14 C15 O2 179.81(13)
C25 O3 C16 C15 -69.0(2)
C25 O3 C16 C11 115.17(18)
O2 C15 C16 O3 4.1(2)
C14 C15 C16 O3 -177.97(13)
O2 C15 C16 C11 179.85(13)
C14 C15 C16 C11 -2.2(2)
C10 C11 C16 O3 -1.4(2)
C12 C11 C16 O3 176.09(12)
C10 C11 C16 C15 -177.16(13)
C12 C11 C16 C15 0.3(2)
C8 C10 C17 C22 95.95(19)
C11 C10 C17 C22 -84.0(2)
C8 C10 C17 C18 -80.36(19)
C11 C10 C17 C18 99.66(19)
C22 C17 C18 C19 2.9(3)
C10 C17 C18 C19 179.35(15)
C17 C18 C19 C20 -0.8(3)
C18 C19 C20 C21 -1.5(3)
C19 C20 C21 C22 1.4(3)
C20 C21 C22 C17 0.8(3)
C18 C17 C22 C21 -3.0(3)
C10 C17 C22 C21 -179.38(18)
